data_4133070
loop_
_publ_author_name
'Gordon, Jesse B.'
'McGale, Jeremy P.'
'Prendergast, Joshua R.'
'Shirani-Sarmazeh, Zahra'
'Siegler, Maxime A.'
'Jameson, Guy N. L.'
'Goldberg, David P.'

_publ_section_title
;
 Structures, Spectroscopic Properties, and Dioxygen Reactivity of
 5-&#x00A0;and 6-Coordinate Nonheme Iron(II) Complexes: A Combined
 Enzyme/Model Study of Thiol Dioxygenases.
;
_journal_issue 44
_journal_name_full 'Journal of the American Chemical Society'
_journal_page_first 14807
_journal_page_last 14822
_journal_paper_doi 10.1021/jacs.8b08349
_journal_volume 140
_journal_year 2018
_chemical_formula_moiety 'C17 H26 F6 Fe N4 O3 S2'
_chemical_formula_sum 'C17 H26 F6 Fe N4 O3 S2'
_chemical_formula_weight 568.39
_space_group_crystal_system monoclinic
_space_group_IT_number 14
_space_group_name_Hall '-P 2yn'
_space_group_name_H-M_alt 'P 1 21/n 1'
_atom_sites_solution_hydrogens mixed
_atom_sites_solution_primary direct
_atom_sites_solution_secondary difmap
_audit_creation_method SHELXL-2014/7
_cell_angle_alpha 90
_cell_angle_beta 94.827(3)
_cell_angle_gamma 90
_cell_formula_units_Z 4
_cell_length_a 8.3436(2)
_cell_length_b 23.1460(6)
_cell_length_c 12.0896(5)
_cell_measurement_reflns_used 9311
_cell_measurement_temperature 110(2)
_cell_measurement_theta_max 27.72
_cell_measurement_theta_min 2.99
_cell_volume 2326.47(13)
_computing_cell_refinement
;
CrysAlisPro, Agilent Technologies,
Version 1.171.36.32 (release 02-08-2013 CrysAlis171 .NET)
(compiled Aug  2 2013,16:46:58)
;
_computing_data_collection
;
CrysAlisPro, Agilent Technologies,
Version 1.171.36.32 (release 02-08-2013 CrysAlis171 .NET)
(compiled Aug  2 2013,16:46:58)
;
_computing_data_reduction
;
CrysAlisPro, Agilent Technologies,
Version 1.171.36.32 (release 02-08-2013 CrysAlis171 .NET)
(compiled Aug  2 2013,16:46:58)
;
_computing_molecular_graphics 'SHELXTL v6.10 (Sheldrick, 2008)'
_computing_publication_material 'SHELXTL v6.10 (Sheldrick, 2008)'
_computing_structure_refinement 'SHELXL-2014/7 (Sheldrick, 2015)'
_computing_structure_solution 'SHELXS-2014/7 (Sheldrick, 2015)'
_diffrn_ambient_temperature 110(2)
_diffrn_measured_fraction_theta_full 0.999
_diffrn_measured_fraction_theta_max 0.999
_diffrn_measurement_device_type 'SuperNova, Dual, Cu at zero, Atlas'
_diffrn_measurement_method '\w scans'
_diffrn_radiation_monochromator mirror
_diffrn_radiation_source 'SuperNova (Mo) X-ray Source'
_diffrn_radiation_type MoK\a
_diffrn_radiation_wavelength 0.71073
_diffrn_reflns_av_R_equivalents 0.0251
_diffrn_reflns_av_unetI/netI 0.0266
_diffrn_reflns_Laue_measured_fraction_full 0.999
_diffrn_reflns_Laue_measured_fraction_max 0.999
_diffrn_reflns_limit_h_max 10
_diffrn_reflns_limit_h_min -10
_diffrn_reflns_limit_k_max 30
_diffrn_reflns_limit_k_min -30
_diffrn_reflns_limit_l_max 15
_diffrn_reflns_limit_l_min -15
_diffrn_reflns_number 17959
_diffrn_reflns_point_group_measured_fraction_full 0.999
_diffrn_reflns_point_group_measured_fraction_max 0.999
_diffrn_reflns_theta_full 25.242
_diffrn_reflns_theta_max 27.500
_diffrn_reflns_theta_min 1.906
_exptl_absorpt_coefficient_mu 0.903
_exptl_absorpt_correction_T_max 1.000
_exptl_absorpt_correction_T_min 0.693
_exptl_absorpt_correction_type gaussian
_exptl_absorpt_process_details
;
CrysAlisPro, Agilent Technologies,
Version 1.171.36.32 (release 02-08-2013 CrysAlis171 .NET)
(compiled Aug  2 2013,16:46:58)
Numerical absorption correction based on gaussian integration over
			a multifaceted crystal model
;
_exptl_crystal_colour colorless
_exptl_crystal_density_diffrn 1.623
_exptl_crystal_description block
_exptl_crystal_F_000 1168
_exptl_crystal_size_max 0.28
_exptl_crystal_size_mid 0.26
_exptl_crystal_size_min 0.17
_refine_diff_density_max 0.341
_refine_diff_density_min -0.405
_refine_diff_density_rms 0.065
_refine_ls_extinction_method none
_refine_ls_goodness_of_fit_ref 1.043
_refine_ls_hydrogen_treatment mixed
_refine_ls_matrix_type full
_refine_ls_number_parameters 389
_refine_ls_number_reflns 5334
_refine_ls_number_restraints 563
_refine_ls_restrained_S_all 1.057
_refine_ls_R_factor_all 0.0310
_refine_ls_R_factor_gt 0.0262
_refine_ls_shift/su_max 0.003
_refine_ls_shift/su_mean 0.000
_refine_ls_structure_factor_coef Fsqd
_refine_ls_weighting_details 'w=1/[\s^2^(Fo^2^)+(0.0270P)^2^+1.1812P] where P=(Fo^2^+2Fc^2^)/3'
_refine_ls_weighting_scheme calc
_refine_ls_wR_factor_gt 0.0613
_refine_ls_wR_factor_ref 0.0639
_reflns_Friedel_coverage 0.000
_reflns_number_gt 4763
_reflns_number_total 5334
_reflns_threshold_expression 'I > 2\s(I)'
_cod_data_source_file ja8b08349_si_003.cif
_cod_data_source_block 2
_cod_original_sg_symbol_H-M 'P 21/n'
_cod_database_code 4133070
_shelx_shelxl_version_number 2014/7
_shelx_space_group_comment
;
The symmetry employed for this shelxl refinement is uniquely defined
by the following loop, which should always be used as a source of
symmetry information in preference to the above space-group names.
They are only intended as comments.
;

loop_
_space_group_symop_operation_xyz
'x, y, z'
'-x+1/2, y+1/2, -z+1/2'
'-x, -y, -z'
'x-1/2, -y-1/2, z-1/2'

loop_
_atom_site_label
_atom_site_type_symbol
_atom_site_fract_x
_atom_site_fract_y
_atom_site_fract_z
_atom_site_U_iso_or_equiv
_atom_site_adp_type
_atom_site_occupancy
_atom_site_site_symmetry_order
_atom_site_calc_flag
_atom_site_refinement_flags_posn
_atom_site_refinement_flags_adp
_atom_site_refinement_flags_occupancy
_atom_site_disorder_assembly
_atom_site_disorder_group
Fe1 Fe 0.48553(2) 0.83971(2) 0.06845(2) 0.01137(6) Uani 1 1 d D . . . .
S1 S 0.23750(4) 0.89534(2) 0.04380(3) 0.01547(8) Uani 1 1 d . . . . .
S2 S 0.22592(4) 0.72569(2) 0.01264(3) 0.01362(8) Uani 1 1 d . . . . .
C1 C 0.457(2) 0.8619(9) -0.1814(18) 0.0341(12) Uani 0.493(5) 1 d D U P A 1
H1A H 0.4006 0.8987 -0.1738 0.051 Uiso 0.493(5) 1 calc R U P A 1
H1B H 0.3809 0.8299 -0.1767 0.051 Uiso 0.493(5) 1 calc R U P A 1
H1C H 0.5027 0.8607 -0.2534 0.051 Uiso 0.493(5) 1 calc R U P A 1
C2 C 0.6967(19) 0.7325(4) 0.1504(7) 0.0192(12) Uani 0.493(5) 1 d D U P A 1
H2A H 0.7946 0.7093 0.1480 0.029 Uiso 0.493(5) 1 calc R U P A 1
H2B H 0.6045 0.7108 0.1163 0.029 Uiso 0.493(5) 1 calc R U P A 1
H2C H 0.6792 0.7413 0.2278 0.029 Uiso 0.493(5) 1 calc R U P A 1
C3 C 0.616(2) 0.9483(6) 0.2077(11) 0.019(2) Uani 0.493(5) 1 d D U P A 1
H3A H 0.6211 0.9262 0.2770 0.029 Uiso 0.493(5) 1 calc R U P A 1
H3B H 0.5065 0.9627 0.1902 0.029 Uiso 0.493(5) 1 calc R U P A 1
H3C H 0.6908 0.9810 0.2162 0.029 Uiso 0.493(5) 1 calc R U P A 1
C4 C 0.7355(5) 0.82304(17) -0.1057(3) 0.0191(8) Uani 0.493(5) 1 d D U P A 1
H4A H 0.8305 0.8480 -0.0872 0.023 Uiso 0.493(5) 1 calc R U P A 1
H4B H 0.7377 0.8100 -0.1835 0.023 Uiso 0.493(5) 1 calc R U P A 1
C5 C 0.7422(6) 0.7709(2) -0.0289(4) 0.0191(9) Uani 0.493(5) 1 d D U P A 1
H5A H 0.6593 0.7426 -0.0566 0.023 Uiso 0.493(5) 1 calc R U P A 1
H5B H 0.8487 0.7522 -0.0296 0.023 Uiso 0.493(5) 1 calc R U P A 1
C6 C 0.8132(6) 0.8217(2) 0.1739(4) 0.0197(10) Uani 0.493(5) 1 d D U P A 1
H6A H 0.9235 0.8055 0.1820 0.024 Uiso 0.493(5) 1 calc R U P A 1
H6B H 0.7667 0.8173 0.2461 0.024 Uiso 0.493(5) 1 calc R U P A 1
C7 C 0.8228(4) 0.88533(15) 0.1464(3) 0.0181(8) Uani 0.493(5) 1 d D U P A 1
H7A H 0.8751 0.9062 0.2113 0.022 Uiso 0.493(5) 1 calc R U P A 1
H7B H 0.8903 0.8905 0.0836 0.022 Uiso 0.493(5) 1 calc R U P A 1
C8 C 0.6548(6) 0.94518(15) 0.0123(3) 0.0184(8) Uani 0.493(5) 1 d D U P A 1
H8A H 0.7363 0.9763 0.0207 0.022 Uiso 0.493(5) 1 calc R U P A 1
H8B H 0.5477 0.9636 0.0002 0.022 Uiso 0.493(5) 1 calc R U P A 1
C9 C 0.6844(6) 0.9093(2) -0.0879(4) 0.0202(10) Uani 0.493(5) 1 d D U P A 1
H9A H 0.6590 0.9325 -0.1560 0.024 Uiso 0.493(5) 1 calc R U P A 1
H9B H 0.7995 0.8985 -0.0847 0.024 Uiso 0.493(5) 1 calc R U P A 1
N1 N 0.5850(12) 0.8566(4) -0.0931(6) 0.0168(3) Uani 0.493(5) 1 d D U P A 1
N2 N 0.7145(9) 0.7875(4) 0.0883(7) 0.0152(3) Uani 0.493(5) 1 d D U P A 1
N3 N 0.6617(10) 0.9107(3) 0.1167(7) 0.0152(4) Uani 0.493(5) 1 d D U P A 1
C1' C 0.456(2) 0.8545(8) -0.1834(17) 0.0341(12) Uani 0.507(5) 1 d D U P A 2
H1'1 H 0.3617 0.8764 -0.1644 0.051 Uiso 0.507(5) 1 calc R U P A 2
H1'2 H 0.4272 0.8138 -0.1944 0.051 Uiso 0.507(5) 1 calc R U P A 2
H1'3 H 0.4944 0.8701 -0.2518 0.051 Uiso 0.507(5) 1 calc R U P A 2
C2' C 0.7014(18) 0.7289(4) 0.1238(7) 0.0192(12) Uani 0.507(5) 1 d D U P A 2
H2'1 H 0.8090 0.7119 0.1368 0.029 Uiso 0.507(5) 1 calc R U P A 2
H2'2 H 0.6375 0.7061 0.0677 0.029 Uiso 0.507(5) 1 calc R U P A 2
H2'3 H 0.6486 0.7288 0.1932 0.029 Uiso 0.507(5) 1 calc R U P A 2
C3' C 0.606(2) 0.9556(7) 0.1945(11) 0.020(2) Uani 0.507(5) 1 d D U P A 2
H3'1 H 0.6945 0.9823 0.2157 0.029 Uiso 0.507(5) 1 calc R U P A 2
H3'2 H 0.5648 0.9395 0.2614 0.029 Uiso 0.507(5) 1 calc R U P A 2
H3'3 H 0.5198 0.9764 0.1513 0.029 Uiso 0.507(5) 1 calc R U P A 2
C4' C 0.6692(5) 0.80379(17) -0.1172(3) 0.0195(8) Uani 0.507(5) 1 d D U P A 2
H4'1 H 0.5891 0.7723 -0.1286 0.023 Uiso 0.507(5) 1 calc R U P A 2
H4'2 H 0.7241 0.8082 -0.1862 0.023 Uiso 0.507(5) 1 calc R U P A 2
C5' C 0.7900(5) 0.7887(2) -0.0226(4) 0.0196(9) Uani 0.507(5) 1 d D U P A 2
H5'1 H 0.8365 0.7502 -0.0360 0.023 Uiso 0.507(5) 1 calc R U P A 2
H5'2 H 0.8785 0.8173 -0.0186 0.023 Uiso 0.507(5) 1 calc R U P A 2
C6' C 0.8487(6) 0.8223(2) 0.1400(4) 0.0211(10) Uani 0.507(5) 1 d D U P A 2
H6'1 H 0.9209 0.8353 0.0839 0.025 Uiso 0.507(5) 1 calc R U P A 2
H6'2 H 0.9120 0.7978 0.1946 0.025 Uiso 0.507(5) 1 calc R U P A 2
C7' C 0.7869(4) 0.87418(15) 0.1981(3) 0.0189(8) Uani 0.507(5) 1 d D U P A 2
H7'1 H 0.7372 0.8612 0.2654 0.023 Uiso 0.507(5) 1 calc R U P A 2
H7'2 H 0.8786 0.8997 0.2222 0.023 Uiso 0.507(5) 1 calc R U P A 2
C8' C 0.7379(5) 0.93373(15) 0.0278(3) 0.0195(8) Uani 0.507(5) 1 d D U P A 2
H8'1 H 0.8465 0.9174 0.0219 0.023 Uiso 0.507(5) 1 calc R U P A 2
H8'2 H 0.7489 0.9761 0.0375 0.023 Uiso 0.507(5) 1 calc R U P A 2
C9' C 0.6318(6) 0.9208(2) -0.0776(4) 0.0216(10) Uani 0.507(5) 1 d D U P A 2
H9'1 H 0.5329 0.9444 -0.0777 0.026 Uiso 0.507(5) 1 calc R U P A 2
H9'2 H 0.6892 0.9329 -0.1422 0.026 Uiso 0.507(5) 1 calc R U P A 2
N1' N 0.5852(12) 0.8596(4) -0.0920(5) 0.0168(3) Uani 0.507(5) 1 d D U P A 2
N2' N 0.7150(8) 0.7880(4) 0.0847(7) 0.0152(3) Uani 0.507(5) 1 d D U P A 2
N3' N 0.6657(9) 0.9080(3) 0.1262(7) 0.0152(4) Uani 0.507(5) 1 d D U P A 2
C10 C 0.22942(16) 0.91091(6) 0.18535(12) 0.0141(3) Uani 1 1 d . . . . .
C11 C 0.15811(17) 0.96156(6) 0.22155(13) 0.0174(3) Uani 1 1 d . . . . .
H11 H 0.1039 0.9865 0.1683 0.021 Uiso 1 1 calc R U . . .
C12 C 0.16459(18) 0.97627(6) 0.33297(13) 0.0191(3) Uani 1 1 d . . . . .
H12 H 0.1168 1.0112 0.3553 0.023 Uiso 1 1 calc R U . . .
C13 C 0.24115(18) 0.93988(6) 0.41165(13) 0.0177(3) Uani 1 1 d . . . . .
C14 C 0.30897(17) 0.88811(6) 0.37861(12) 0.0150(3) Uani 1 1 d . . . . .
H14 H 0.3591 0.8627 0.4327 0.018 Uiso 1 1 calc R U . . .
C15 C 0.30315(16) 0.87380(6) 0.26727(12) 0.0139(3) Uani 1 1 d . . . . .
C16 C 0.25440(19) 0.95509(7) 0.53197(13) 0.0216(3) Uani 1 1 d . . . . .
C17 C 0.29468(19) 0.65088(7) 0.03131(15) 0.0235(3) Uani 1 1 d . . . . .
N4 N 0.38237(15) 0.82283(5) 0.23048(10) 0.0135(2) Uani 1 1 d D . . . .
H4C H 0.311(2) 0.7975(7) 0.2048(14) 0.016 Uiso 1 1 d D U . . .
H4D H 0.4461(19) 0.8066(7) 0.2882(13) 0.016 Uiso 1 1 d D U . . .
O1 O 0.37597(12) 0.75733(4) 0.00605(9) 0.0162(2) Uani 1 1 d . . . . .
O2 O 0.12538(13) 0.72390(5) -0.08996(9) 0.0221(2) Uani 1 1 d . . . . .
O3 O 0.14566(12) 0.73723(5) 0.11130(9) 0.0198(2) Uani 1 1 d . . . . .
F1 F 0.40626(13) 0.96053(6) 0.57494(9) 0.0432(3) Uani 1 1 d . . . . .
F2 F 0.18981(17) 0.91500(5) 0.59466(9) 0.0502(3) Uani 1 1 d . . . . .
F3 F 0.18159(14) 1.00450(5) 0.55365(9) 0.0405(3) Uani 1 1 d . . . . .
F4 F 0.16855(13) 0.61530(4) 0.02611(11) 0.0424(3) Uani 1 1 d . . . . .
F5 F 0.38973(13) 0.63576(4) -0.04631(9) 0.0344(2) Uani 1 1 d . . . . .
F6 F 0.37589(12) 0.64370(4) 0.12990(9) 0.0329(2) Uani 1 1 d . . . . .

loop_
_atom_site_aniso_label
_atom_site_aniso_U_11
_atom_site_aniso_U_22
_atom_site_aniso_U_33
_atom_site_aniso_U_23
_atom_site_aniso_U_13
_atom_site_aniso_U_12
Fe1 0.01068(10) 0.01169(10) 0.01185(11) -0.00024(7) 0.00163(7) -0.00045(7)
S1 0.01419(17) 0.01757(17) 0.01459(18) 0.00143(13) 0.00090(13) 0.00248(13)
S2 0.01264(16) 0.01342(16) 0.01488(18) -0.00148(13) 0.00163(13) -0.00093(13)
C1 0.0372(10) 0.051(3) 0.0138(10) 0.003(2) -0.0022(7) -0.0187(19)
C2 0.0206(10) 0.0186(12) 0.020(4) 0.002(2) 0.010(3) 0.0062(11)
C3 0.016(3) 0.019(4) 0.023(4) -0.007(3) 0.002(3) -0.006(3)
C4 0.0173(18) 0.0229(18) 0.0185(17) -0.0035(14) 0.0093(14) 0.0014(14)
C5 0.016(2) 0.020(2) 0.0224(18) 0.0010(16) 0.0086(16) 0.0006(15)
C6 0.012(2) 0.0301(19) 0.017(2) -0.0033(17) -0.0010(16) 0.0009(15)
C7 0.0127(15) 0.0284(17) 0.0130(18) -0.0032(14) -0.0002(13) -0.0033(12)
C8 0.0209(19) 0.0161(16) 0.0184(17) 0.0031(12) 0.0029(14) -0.0057(14)
C9 0.022(2) 0.023(2) 0.0159(19) 0.0025(15) 0.0047(18) -0.0065(18)
N1 0.0201(6) 0.0159(8) 0.0146(6) 0.0001(5) 0.0038(5) 0.0011(6)
N2 0.0128(6) 0.0181(6) 0.0148(7) -0.0001(5) 0.0017(5) 0.0012(5)
N3 0.0150(6) 0.0156(7) 0.0151(11) -0.0009(7) 0.0025(6) -0.0014(6)
C1' 0.0372(10) 0.051(3) 0.0138(10) 0.003(2) -0.0022(7) -0.0187(19)
C2' 0.0206(10) 0.0186(12) 0.020(4) 0.002(2) 0.010(3) 0.0062(11)
C3' 0.023(4) 0.018(3) 0.019(3) -0.004(2) 0.006(2) -0.002(2)
C4' 0.0208(18) 0.0216(17) 0.0170(16) -0.0037(13) 0.0068(14) -0.0017(14)
C5' 0.016(2) 0.023(2) 0.0208(17) 0.0010(16) 0.0109(15) 0.0026(15)
C6' 0.014(2) 0.0240(18) 0.025(3) -0.0014(18) -0.0013(16) 0.0024(15)
C7' 0.0153(15) 0.0233(16) 0.0177(18) 0.0007(14) -0.0017(13) -0.0006(12)
C8' 0.025(2) 0.0158(15) 0.0183(16) -0.0007(12) 0.0049(14) -0.0075(15)
C9' 0.024(3) 0.021(2) 0.0200(19) 0.0053(15) 0.0078(18) -0.0058(18)
N1' 0.0201(6) 0.0159(8) 0.0146(6) 0.0001(5) 0.0038(5) 0.0011(6)
N2' 0.0128(6) 0.0181(6) 0.0148(7) -0.0001(5) 0.0017(5) 0.0012(5)
N3' 0.0150(6) 0.0156(7) 0.0151(11) -0.0009(7) 0.0025(6) -0.0014(6)
C10 0.0113(6) 0.0144(7) 0.0168(7) -0.0001(5) 0.0025(5) -0.0035(5)
C11 0.0142(7) 0.0148(7) 0.0234(8) 0.0012(6) 0.0036(6) -0.0008(5)
C12 0.0188(7) 0.0132(7) 0.0260(8) -0.0033(6) 0.0062(6) -0.0003(6)
C13 0.0175(7) 0.0168(7) 0.0197(8) -0.0042(6) 0.0060(6) -0.0052(6)
C14 0.0146(7) 0.0147(7) 0.0160(7) 0.0003(5) 0.0024(5) -0.0023(5)
C15 0.0113(6) 0.0130(6) 0.0177(7) -0.0006(5) 0.0033(5) -0.0018(5)
C16 0.0232(8) 0.0195(7) 0.0230(8) -0.0049(6) 0.0063(6) -0.0021(6)
C17 0.0214(8) 0.0154(7) 0.0343(10) -0.0001(7) 0.0051(7) -0.0016(6)
N4 0.0146(6) 0.0121(6) 0.0135(6) -0.0001(5) 0.0002(5) 0.0011(5)
O1 0.0140(5) 0.0150(5) 0.0198(5) -0.0020(4) 0.0027(4) -0.0016(4)
O2 0.0183(5) 0.0284(6) 0.0187(6) -0.0049(5) -0.0031(4) -0.0021(4)
O3 0.0190(5) 0.0228(6) 0.0184(6) -0.0014(4) 0.0058(4) -0.0010(4)
F1 0.0263(5) 0.0743(9) 0.0285(6) -0.0229(6) -0.0006(4) 0.0017(5)
F2 0.0899(10) 0.0412(7) 0.0218(6) -0.0061(5) 0.0193(6) -0.0314(7)
F3 0.0556(7) 0.0375(6) 0.0284(6) -0.0150(5) 0.0032(5) 0.0193(5)
F4 0.0306(6) 0.0175(5) 0.0790(9) 0.0021(5) 0.0044(6) -0.0093(4)
F5 0.0367(6) 0.0248(5) 0.0435(6) -0.0086(5) 0.0128(5) 0.0087(4)
F6 0.0324(5) 0.0289(5) 0.0374(6) 0.0140(5) 0.0032(5) 0.0077(4)

loop_
_atom_type_symbol
_atom_type_description
_atom_type_scat_dispersion_real
_atom_type_scat_dispersion_imag
_atom_type_scat_source
C C 0.0033 0.0016 'International Tables Vol C Tables 4.2.6.8 and 6.1.1.4'
H H 0.0000 0.0000 'International Tables Vol C Tables 4.2.6.8 and 6.1.1.4'
N N 0.0061 0.0033 'International Tables Vol C Tables 4.2.6.8 and 6.1.1.4'
O O 0.0106 0.0060 'International Tables Vol C Tables 4.2.6.8 and 6.1.1.4'
F F 0.0171 0.0103 'International Tables Vol C Tables 4.2.6.8 and 6.1.1.4'
S S 0.1246 0.1234 'International Tables Vol C Tables 4.2.6.8 and 6.1.1.4'
Fe Fe 0.3463 0.8444 'International Tables Vol C Tables 4.2.6.8 and 6.1.1.4'

loop_
_geom_angle_atom_site_label_1
_geom_angle_atom_site_label_2
_geom_angle_atom_site_label_3
_geom_angle
O1 Fe1 N1 91.5(2)
O1 Fe1 N1' 93.2(2)
O1 Fe1 N4 88.27(4)
N1 Fe1 N4 179.3(3)
N1' Fe1 N4 178.0(2)
O1 Fe1 N3 163.3(3)
N1 Fe1 N3 79.3(3)
N4 Fe1 N3 101.0(2)
O1 Fe1 N3' 162.5(2)
N1' Fe1 N3' 80.6(3)
N4 Fe1 N3' 98.4(2)
O1 Fe1 N2' 84.0(2)
N1' Fe1 N2' 79.0(3)
N4 Fe1 N2' 102.6(2)
N3' Fe1 N2' 78.8(3)
O1 Fe1 N2 84.1(2)
N1 Fe1 N2 79.2(3)
N4 Fe1 N2 101.4(2)
N3 Fe1 N2 80.5(3)
O1 Fe1 S1 95.24(3)
N1 Fe1 S1 100.1(3)
N1' Fe1 S1 99.2(2)
N4 Fe1 S1 79.28(3)
N3 Fe1 S1 100.1(2)
N3' Fe1 S1 101.8(2)
N2' Fe1 S1 178.0(2)
N2 Fe1 S1 179.0(2)
C10 S1 Fe1 95.24(5)
O2 S2 O3 116.18(7)
O2 S2 O1 114.11(6)
O3 S2 O1 114.39(6)
O2 S2 C17 103.47(7)
O3 S2 C17 103.63(7)
O1 S2 C17 102.71(7)
N1 C1 H1A 109.5
N1 C1 H1B 109.5
H1A C1 H1B 109.5
N1 C1 H1C 109.5
H1A C1 H1C 109.5
H1B C1 H1C 109.5
N2 C2 H2A 109.5
N2 C2 H2B 109.5
H2A C2 H2B 109.5
N2 C2 H2C 109.5
H2A C2 H2C 109.5
H2B C2 H2C 109.5
N3 C3 H3A 109.5
N3 C3 H3B 109.5
H3A C3 H3B 109.5
N3 C3 H3C 109.5
H3A C3 H3C 109.5
H3B C3 H3C 109.5
N1 C4 C5 109.8(4)
N1 C4 H4A 109.7
C5 C4 H4A 109.7
N1 C4 H4B 109.7
C5 C4 H4B 109.7
H4A C4 H4B 108.2
N2 C5 C4 111.8(5)
N2 C5 H5A 109.2
C4 C5 H5A 109.2
N2 C5 H5B 109.2
C4 C5 H5B 109.2
H5A C5 H5B 107.9
N2 C6 C7 113.5(5)
N2 C6 H6A 108.9
C7 C6 H6A 108.9
N2 C6 H6B 108.9
C7 C6 H6B 108.9
H6A C6 H6B 107.7
N3 C7 C6 112.0(4)
N3 C7 H7A 109.2
C6 C7 H7A 109.2
N3 C7 H7B 109.2
C6 C7 H7B 109.2
H7A C7 H7B 107.9
N3 C8 C9 112.9(5)
N3 C8 H8A 109.0
C9 C8 H8A 109.0
N3 C8 H8B 109.0
C9 C8 H8B 109.0
H8A C8 H8B 107.8
N1 C9 C8 111.1(4)
N1 C9 H9A 109.4
C8 C9 H9A 109.4
N1 C9 H9B 109.4
C8 C9 H9B 109.4
H9A C9 H9B 108.0
C1 N1 C9 109.8(10)
C1 N1 C4 122.8(10)
C9 N1 C4 87.7(6)
C1 N1 Fe1 110.8(12)
C9 N1 Fe1 111.0(5)
C4 N1 Fe1 112.1(4)
C2 N2 C6 100.1(7)
C2 N2 C5 106.6(6)
C6 N2 C5 131.9(7)
C2 N2 Fe1 113.0(8)
C6 N2 Fe1 101.8(4)
C5 N2 Fe1 103.4(4)
C3 N3 C7 109.7(8)
C3 N3 C8 108.7(8)
C7 N3 C8 112.7(6)
C3 N3 Fe1 114.9(9)
C7 N3 Fe1 109.4(4)
C8 N3 Fe1 101.2(3)
N1' C1' H1'1 109.5
N1' C1' H1'2 109.5
H1'1 C1' H1'2 109.5
N1' C1' H1'3 109.5
H1'1 C1' H1'3 109.5
H1'2 C1' H1'3 109.5
N2' C2' H2'1 109.5
N2' C2' H2'2 109.5
H2'1 C2' H2'2 109.5
N2' C2' H2'3 109.5
H2'1 C2' H2'3 109.5
H2'2 C2' H2'3 109.5
N3' C3' H3'1 109.5
N3' C3' H3'2 109.5
H3'1 C3' H3'2 109.5
N3' C3' H3'3 109.5
H3'1 C3' H3'3 109.5
H3'2 C3' H3'3 109.5
C5' C4' N1' 109.8(5)
C5' C4' H4'1 109.7
N1' C4' H4'1 109.7
C5' C4' H4'2 109.7
N1' C4' H4'2 109.7
H4'1 C4' H4'2 108.2
N2' C5' C4' 111.3(4)
N2' C5' H5'1 109.4
C4' C5' H5'1 109.4
N2' C5' H5'2 109.4
C4' C5' H5'2 109.4
H5'1 C5' H5'2 108.0
N2' C6' C7' 111.4(4)
N2' C6' H6'1 109.4
C7' C6' H6'1 109.4
N2' C6' H6'2 109.4
C7' C6' H6'2 109.4
H6'1 C6' H6'2 108.0
N3' C7' C6' 112.8(4)
N3' C7' H7'1 109.0
C6' C7' H7'1 109.0
N3' C7' H7'2 109.0
C6' C7' H7'2 109.0
H7'1 C7' H7'2 107.8
N3' C8' C9' 110.0(4)
N3' C8' H8'1 109.7
C9' C8' H8'1 109.7
N3' C8' H8'2 109.7
C9' C8' H8'2 109.7
H8'1 C8' H8'2 108.2
N1' C9' C8' 114.6(5)
N1' C9' H9'1 108.6
C8' C9' H9'1 108.6
N1' C9' H9'2 108.6
C8' C9' H9'2 108.6
H9'1 C9' H9'2 107.6
C9' N1' C1' 109.4(9)
C9' N1' C4' 136.2(7)
C1' N1' C4' 95.8(9)
C9' N1' Fe1 102.2(4)
C1' N1' Fe1 109.4(11)
C4' N1' Fe1 102.3(4)
C2' N2' C6' 115.7(7)
C2' N2' C5' 110.2(6)
C6' N2' C5' 91.8(6)
C2' N2' Fe1 116.0(8)
C6' N2' Fe1 110.8(4)
C5' N2' Fe1 109.6(4)
C3' N3' C7' 107.8(7)
C3' N3' C8' 108.8(8)
C7' N3' C8' 111.8(6)
C3' N3' Fe1 116.5(9)
C7' N3' Fe1 102.3(3)
C8' N3' Fe1 109.5(4)
C11 C10 C15 117.47(13)
C11 C10 S1 121.88(11)
C15 C10 S1 120.56(11)
C12 C11 C10 121.74(14)
C12 C11 H11 119.1
C10 C11 H11 119.1
C13 C12 C11 119.72(14)
C13 C12 H12 120.1
C11 C12 H12 120.1
C12 C13 C14 119.96(14)
C12 C13 C16 121.19(14)
C14 C13 C16 118.85(14)
C15 C14 C13 120.11(14)
C15 C14 H14 119.9
C13 C14 H14 119.9
C14 C15 C10 120.95(13)
C14 C15 N4 121.14(13)
C10 C15 N4 117.75(12)
F3 C16 F1 106.05(13)
F3 C16 F2 105.77(13)
F1 C16 F2 105.02(14)
F3 C16 C13 113.40(14)
F1 C16 C13 113.08(13)
F2 C16 C13 112.81(13)
F5 C17 F6 108.14(13)
F5 C17 F4 108.68(13)
F6 C17 F4 107.78(14)
F5 C17 S2 111.23(11)
F6 C17 S2 111.03(11)
F4 C17 S2 109.88(11)
C15 N4 Fe1 110.32(9)
C15 N4 H4C 110.0(11)
Fe1 N4 H4C 96.1(11)
C15 N4 H4D 110.5(11)
Fe1 N4 H4D 119.6(11)
H4C N4 H4D 109.2(15)
S2 O1 Fe1 138.07(6)

loop_
_geom_bond_atom_site_label_1
_geom_bond_atom_site_label_2
_geom_bond_distance
Fe1 O1 2.2190(10)
Fe1 N1 2.220(5)
Fe1 N1' 2.222(5)
Fe1 N4 2.2393(12)
Fe1 N3 2.249(5)
Fe1 N3' 2.252(5)
Fe1 N2' 2.253(5)
Fe1 N2 2.256(5)
Fe1 S1 2.4343(4)
S1 C10 1.7556(15)
S2 O2 1.4383(11)
S2 O3 1.4411(11)
S2 O1 1.4584(10)
S2 C17 1.8321(16)
C1 N1 1.451(10)
C1 H1A 0.9800
C1 H1B 0.9800
C1 H1C 0.9800
C2 N2 1.492(9)
C2 H2A 0.9800
C2 H2B 0.9800
C2 H2C 0.9800
C3 N3 1.477(10)
C3 H3A 0.9800
C3 H3B 0.9800
C3 H3C 0.9800
C4 N1 1.496(9)
C4 C5 1.520(6)
C4 H4A 0.9900
C4 H4B 0.9900
C5 N2 1.504(9)
C5 H5A 0.9900
C5 H5B 0.9900
C6 N2 1.493(9)
C6 C7 1.514(6)
C6 H6A 0.9900
C6 H6B 0.9900
C7 N3 1.483(9)
C7 H7A 0.9900
C7 H7B 0.9900
C8 N3 1.490(8)
C8 C9 1.506(6)
C8 H8A 0.9900
C8 H8B 0.9900
C9 N1 1.474(9)
C9 H9A 0.9900
C9 H9B 0.9900
C1' N1' 1.481(9)
C1' H1'1 0.9800
C1' H1'2 0.9800
C1' H1'3 0.9800
C2' N2' 1.454(9)
C2' H2'1 0.9800
C2' H2'2 0.9800
C2' H2'3 0.9800
C3' N3' 1.487(9)
C3' H3'1 0.9800
C3' H3'2 0.9800
C3' H3'3 0.9800
C4' C5' 1.501(6)
C4' N1' 1.514(8)
C4' H4'1 0.9900
C4' H4'2 0.9900
C5' N2' 1.486(9)
C5' H5'1 0.9900
C5' H5'2 0.9900
C6' N2' 1.483(9)
C6' C7' 1.504(6)
C6' H6'1 0.9900
C6' H6'2 0.9900
C7' N3' 1.498(8)
C7' H7'1 0.9900
C7' H7'2 0.9900
C8' N3' 1.502(8)
C8' C9' 1.519(6)
C8' H8'1 0.9900
C8' H8'2 0.9900
C9' N1' 1.475(8)
C9' H9'1 0.9900
C9' H9'2 0.9900
C10 C11 1.401(2)
C10 C15 1.412(2)
C11 C12 1.386(2)
C11 H11 0.9500
C12 C13 1.386(2)
C12 H12 0.9500
C13 C14 1.398(2)
C13 C16 1.492(2)
C14 C15 1.383(2)
C14 H14 0.9500
C15 N4 1.4409(18)
C16 F3 1.3313(19)
C16 F1 1.3343(19)
C16 F2 1.3396(19)
C17 F5 1.3256(19)
C17 F6 1.331(2)
C17 F4 1.3336(19)
N4 H4C 0.875(16)
N4 H4D 0.921(15)

loop_
_geom_hbond_atom_site_label_D
_geom_hbond_atom_site_label_H
_geom_hbond_atom_site_label_A
_geom_hbond_distance_DH
_geom_hbond_distance_HA
_geom_hbond_distance_DA
_geom_hbond_angle_DHA
_geom_hbond_site_symmetry_A
N4 H4C O3 0.875(16) 2.204(16) 3.0697(16) 169.9(16) .
N4 H4D O2 0.921(15) 2.130(16) 3.0419(16) 170.6(15) 4_676

loop_
_geom_torsion_atom_site_label_1
_geom_torsion_atom_site_label_2
_geom_torsion_atom_site_label_3
_geom_torsion_atom_site_label_4
_geom_torsion
N1 C4 C5 N2 -50.9(7)
N2 C6 C7 N3 50.2(7)
N3 C8 C9 N1 48.8(7)
C8 C9 N1 C1 107.4(11)
C8 C9 N1 C4 -128.4(4)
C8 C9 N1 Fe1 -15.5(7)
C5 C4 N1 C1 -113.9(12)
C5 C4 N1 C9 134.0(4)
C5 C4 N1 Fe1 22.1(7)
C7 C6 N2 C2 -167.2(7)
C7 C6 N2 C5 69.5(8)
C7 C6 N2 Fe1 -50.9(6)
C4 C5 N2 C2 170.8(8)
C4 C5 N2 C6 -68.3(8)
C4 C5 N2 Fe1 51.4(6)
C6 C7 N3 C3 107.5(9)
C6 C7 N3 C8 -131.1(4)
C6 C7 N3 Fe1 -19.4(6)
C9 C8 N3 C3 -174.7(9)
C9 C8 N3 C7 63.4(5)
C9 C8 N3 Fe1 -53.4(6)
N1' C4' C5' N2' 53.3(7)
N2' C6' C7' N3' -48.6(7)
N3' C8' C9' N1' -50.0(7)
C8' C9' N1' C1' 168.1(11)
C8' C9' N1' C4' -70.4(8)
C8' C9' N1' Fe1 52.2(6)
C5' C4' N1' C9' 66.2(8)
C5' C4' N1' C1' -167.8(10)
C5' C4' N1' Fe1 -56.4(6)
C7' C6' N2' C2' -118.5(7)
C7' C6' N2' C5' 128.0(4)
C7' C6' N2' Fe1 16.3(7)
C4' C5' N2' C2' 108.4(8)
C4' C5' N2' C6' -133.3(4)
C4' C5' N2' Fe1 -20.4(7)
C6' C7' N3' C3' 176.4(9)
C6' C7' N3' C8' -64.0(5)
C6' C7' N3' Fe1 53.0(6)
C9' C8' N3' C3' -109.9(9)
C9' C8' N3' C7' 131.1(4)
C9' C8' N3' Fe1 18.5(6)
Fe1 S1 C10 C11 150.38(11)
Fe1 S1 C10 C15 -26.16(11)
C15 C10 C11 C12 2.6(2)
S1 C10 C11 C12 -174.09(11)
C10 C11 C12 C13 -1.0(2)
C11 C12 C13 C14 -1.1(2)
C11 C12 C13 C16 178.30(14)
C12 C13 C14 C15 1.5(2)
C16 C13 C14 C15 -177.87(13)
C13 C14 C15 C10 0.1(2)
C13 C14 C15 N4 175.39(13)
C11 C10 C15 C14 -2.1(2)
S1 C10 C15 C14 174.60(11)
C11 C10 C15 N4 -177.54(12)
S1 C10 C15 N4 -0.85(18)
C12 C13 C16 F3 2.4(2)
C14 C13 C16 F3 -178.24(13)
C12 C13 C16 F1 -118.43(16)
C14 C13 C16 F1 60.97(19)
C12 C13 C16 F2 122.57(16)
C14 C13 C16 F2 -58.03(19)
O2 S2 C17 F5 66.45(12)
O3 S2 C17 F5 -171.89(11)
O1 S2 C17 F5 -52.53(13)
O2 S2 C17 F6 -173.08(11)
O3 S2 C17 F6 -51.42(12)
O1 S2 C17 F6 67.94(12)
O2 S2 C17 F4 -53.94(13)
O3 S2 C17 F4 67.72(13)
O1 S2 C17 F4 -172.92(11)
C14 C15 N4 Fe1 -143.52(11)
C10 C15 N4 Fe1 31.92(15)
O2 S2 O1 Fe1 109.91(10)
O3 S2 O1 Fe1 -27.28(12)
C17 S2 O1 Fe1 -138.84(10)
